data_7044707
loop_
_publ_author_name
'Xue, Yuanshan'
'Tan, Xu'
'Zhou, Mengjie'
'Mei, Hua'
'Xu, Yan'

_publ_section_title
;
 Synthesis, structures and magnetic properties of two chiral mixed-valence
 iron(II, III) coordination networks
;
_journal_name_full 'Dalton Transactions'
_journal_paper_doi 10.1039/C7DT03411C
_journal_year 2017
_chemical_formula_sum 'C42 H43 Fe4 N3 O22.5'
_chemical_formula_weight 1173.19
_space_group_crystal_system trigonal
_space_group_IT_number 155
_space_group_name_Hall 'R 3 2"'
_space_group_name_H-M_alt 'R 3 2 :H'
_symmetry_space_group_name_Hall 'R 3 2"'
_symmetry_space_group_name_H-M 'R 3 2 :H'
_atom_sites_solution_hydrogens geom
_audit_creation_method SHELXL-2014/7
_audit_update_record
;
2017-10-10 deposited with the CCDC.
2017-11-07 downloaded from the CCDC.
;
_cell_angle_alpha 90
_cell_angle_beta 90
_cell_angle_gamma 120
_cell_formula_units_Z 3
_cell_length_a 16.343(20)
_cell_length_b 16.343(20)
_cell_length_c 18.41(3)
_cell_measurement_reflns_used 3031
_cell_measurement_temperature 296(2)
_cell_measurement_theta_max 24.807
_cell_measurement_theta_min 2.363
_cell_volume 4258(10)
_computing_cell_refinement 'SAINT (Bruker, 2005)'
_computing_data_collection 'APEX2 (Bruker, 2005)'
_computing_data_reduction SAINT
_computing_molecular_graphics SHELXTL
_computing_publication_material SHELXTL
_computing_structure_refinement 'SHELXL-2014/7 (Sheldrick, 2014)'
_computing_structure_solution 'SHELXL-2014/7 (Sheldrick, 2014)'
_diffrn_ambient_temperature 296(2)
_diffrn_measured_fraction_theta_full 0.995
_diffrn_measured_fraction_theta_max 0.995
_diffrn_measurement_device_type 'Bruker Apex2 CCD'
_diffrn_measurement_method '\w scans'
_diffrn_radiation_type MoK\a
_diffrn_radiation_wavelength 0.71073
_diffrn_reflns_av_R_equivalents 0.0964
_diffrn_reflns_av_unetI/netI 0.0787
_diffrn_reflns_Laue_measured_fraction_full 0.995
_diffrn_reflns_Laue_measured_fraction_max 0.995
_diffrn_reflns_limit_h_max 16
_diffrn_reflns_limit_h_min -16
_diffrn_reflns_limit_k_max 13
_diffrn_reflns_limit_k_min -17
_diffrn_reflns_limit_l_max 21
_diffrn_reflns_limit_l_min -21
_diffrn_reflns_number 4821
_diffrn_reflns_point_group_measured_fraction_full 0.894
_diffrn_reflns_point_group_measured_fraction_max 0.894
_diffrn_reflns_theta_full 25.013
_diffrn_reflns_theta_max 25.013
_diffrn_reflns_theta_min 1.815
_exptl_absorpt_coefficient_mu 1.075
_exptl_absorpt_correction_T_max 0.891
_exptl_absorpt_correction_T_min 0.882
_exptl_absorpt_correction_type multi-scan
_exptl_absorpt_process_details '(SADABS; Sheldrick, 2003)'
_exptl_crystal_colour black
_exptl_crystal_density_diffrn 1.373
_exptl_crystal_description block
_exptl_crystal_F_000 1800
_exptl_crystal_size_max 0.120
_exptl_crystal_size_mid 0.120
_exptl_crystal_size_min 0.110
_refine_diff_density_max 0.974
_refine_diff_density_min -0.328
_refine_diff_density_rms 0.100
_refine_ls_abs_structure_details
;
 Flack x determined using 487 quotients [(I+)-(I-)]/[(I+)+(I-)]
 (Parsons, Flack and Wagner, Acta Cryst. B69 (2013) 249-259).
;
_refine_ls_abs_structure_Flack 0.03(3)
_refine_ls_extinction_coef 0.0038(8)
_refine_ls_extinction_expression Fc^*^=kFc[1+0.001xFc^2^\l^3^/sin(2\q)]^-1/4^
_refine_ls_extinction_method 'SHELXL-2014/7 (Sheldrick 2014'
_refine_ls_goodness_of_fit_ref 1.101
_refine_ls_hydrogen_treatment constr
_refine_ls_matrix_type full
_refine_ls_number_parameters 138
_refine_ls_number_reflns 1505
_refine_ls_number_restraints 8
_refine_ls_restrained_S_all 1.100
_refine_ls_R_factor_all 0.0536
_refine_ls_R_factor_gt 0.0493
_refine_ls_shift/su_max 0.016
_refine_ls_shift/su_mean 0.000
_refine_ls_structure_factor_coef Fsqd
_refine_ls_weighting_details 'w=1/[\s^2^(Fo^2^)+(0.0748P)^2^+1.8403P] where P=(Fo^2^+2Fc^2^)/3'
_refine_ls_weighting_scheme calc
_refine_ls_wR_factor_gt 0.1228
_refine_ls_wR_factor_ref 0.1257
_reflns_Friedel_coverage 0.613
_reflns_Friedel_fraction_full 0.767
_reflns_Friedel_fraction_max 0.767
_reflns_number_gt 1408
_reflns_number_total 1505
_reflns_threshold_expression 'I > 2\s(I)'
_cod_data_source_file c7dt03411c2.cif
_cod_data_source_block L1
_cod_original_cell_volume 4258(13)
_cod_original_formula_sum 'C42 H43 Fe4 N3 O22.50'
_cod_database_code 7044707
_shelx_shelxl_version_number 2014/7
_shelx_space_group_comment
;
The symmetry employed for this shelxl refinement is uniquely defined
by the following loop, which should always be used as a source of
symmetry information in preference to the above space-group names.
They are only intended as comments.
;
_shelx_estimated_absorpt_t_min 0.882
_shelx_estimated_absorpt_t_max 0.891

loop_
_space_group_symop_operation_xyz
'x, y, z'
'-y, x-y, z'
'-x+y, -x, z'
'y, x, -z'
'x-y, -y, -z'
'-x, -x+y, -z'
'x+2/3, y+1/3, z+1/3'
'-y+2/3, x-y+1/3, z+1/3'
'-x+y+2/3, -x+1/3, z+1/3'
'y+2/3, x+1/3, -z+1/3'
'x-y+2/3, -y+1/3, -z+1/3'
'-x+2/3, -x+y+1/3, -z+1/3'
'x+1/3, y+2/3, z+2/3'
'-y+1/3, x-y+2/3, z+2/3'
'-x+y+1/3, -x+2/3, z+2/3'
'y+1/3, x+2/3, -z+2/3'
'x-y+1/3, -y+2/3, -z+2/3'
'-x+1/3, -x+y+2/3, -z+2/3'

loop_
_atom_site_label
_atom_site_type_symbol
_atom_site_fract_x
_atom_site_fract_y
_atom_site_fract_z
_atom_site_U_iso_or_equiv
_atom_site_adp_type
_atom_site_occupancy
_atom_site_site_symmetry_order
_atom_site_calc_flag
_atom_site_refinement_flags_posn
_atom_site_refinement_flags_adp
_atom_site_refinement_flags_occupancy
Fe1 Fe 0.21535(7) 0.54869(7) -0.8333 0.0215(4) Uani 1 2 d S T P
Fe2 Fe -0.3333 0.3333 -0.6667 0.0370(7) Uani 1 6 d S T P
O1 O 0.2353(3) 0.7526(4) -0.7477(2) 0.0367(12) Uani 1 1 d . . .
O2 O 0.1491(4) 0.5947(3) -0.7620(2) 0.0364(12) Uani 1 1 d . . .
O3 O -0.1960(4) 0.4249(4) -0.7157(3) 0.0532(16) Uani 1 1 d . . .
O4 O 0.3333 0.6667 -0.8333 0.019(2) Uani 1 6 d S T P
O5 O 0.0856(4) 0.4189(4) -0.8333 0.0403(18) Uani 1 2 d S T P
C1 C 0.1598(4) 0.6725(5) -0.7394(3) 0.0229(14) Uani 1 1 d . . .
C2 C 0.0785(5) 0.6712(5) -0.7015(3) 0.0299(14) Uani 1 1 d . . .
C3 C 0.0836(6) 0.7503(6) -0.6667 0.0269(19) Uani 1 2 d S T P
H3A H 0.1405 0.8072 -0.6667 0.032 Uiso 1 2 calc R U P
C4 C -0.0097(5) 0.5857(5) -0.7022(3) 0.0342(16) Uani 1 1 d . . .
H4A H -0.0149 0.5337 -0.7269 0.041 Uiso 1 1 calc R U .
C5 C -0.0890(6) 0.5777(6) -0.6667 0.035(2) Uani 1 2 d S T P
C6 C -0.1809(7) 0.4858(7) -0.6667 0.041(2) Uani 1 2 d S T P
C7 C 0.0075(11) 0.4065(12) -0.8509(8) 0.043(4) Uani 0.5 1 d . . P
H7A H -0.0067 0.4519 -0.8349 0.052 Uiso 0.5 1 calc R U P
C8 C -0.1530(15) 0.3289(19) -0.9031(14) 0.094(8) Uani 0.5 1 d D . P
H8A H -0.1505 0.3844 -0.8816 0.113 Uiso 0.5 1 calc R U P
H8B H -0.1592 0.3335 -0.9552 0.113 Uiso 0.5 1 calc R U P
C9 C -0.239(2) 0.248(3) -0.8780(14) 0.134(13) Uani 0.5 1 d D . P
H9A H -0.2924 0.2546 -0.8910 0.201 Uiso 0.5 1 calc R U P
H9B H -0.2459 0.1914 -0.9002 0.201 Uiso 0.5 1 calc R U P
H9C H -0.2371 0.2426 -0.8262 0.201 Uiso 0.5 1 calc R U P
C10 C -0.0337(14) 0.2750(14) -0.9302(10) 0.060(5) Uani 0.5 1 d . . P
H10A H 0.0143 0.2694 -0.9033 0.072 Uiso 0.5 1 calc R U P
H10B H -0.0889 0.2124 -0.9337 0.072 Uiso 0.5 1 calc R U P
C11 C 0.0000 0.3075(13) -1.0000 0.119(9) Uani 1 2 d S T P
H11A H 0.0153 0.2644 -1.0235 0.178 Uiso 0.5 1 calc R U P
H11B H -0.0477 0.3117 -1.0275 0.178 Uiso 0.5 1 calc R U P
H11C H 0.0556 0.3688 -0.9971 0.178 Uiso 0.5 1 calc R U P
N1 N -0.0590(10) 0.3364(11) -0.8900(8) 0.052(3) Uani 0.5 1 d D . P
O1W O -0.3333 0.3333 -0.315(10) 0.33(3) Uani 0.25 3 d S TU P

loop_
_atom_site_aniso_label
_atom_site_aniso_U_11
_atom_site_aniso_U_22
_atom_site_aniso_U_33
_atom_site_aniso_U_23
_atom_site_aniso_U_13
_atom_site_aniso_U_12
Fe1 0.0154(6) 0.0154(6) 0.0341(6) -0.0005(2) 0.0005(2) 0.0080(6)
Fe2 0.0181(9) 0.0181(9) 0.0748(16) 0.000 0.000 0.0090(5)
O1 0.022(3) 0.029(3) 0.055(2) -0.005(2) 0.0110(19) 0.010(2)
O2 0.026(3) 0.020(3) 0.058(2) -0.001(2) 0.014(2) 0.007(2)
O3 0.031(3) 0.026(3) 0.087(3) -0.018(3) 0.010(3) 0.003(3)
O4 0.009(3) 0.009(3) 0.038(5) 0.000 0.000 0.0047(16)
O5 0.022(3) 0.022(3) 0.068(4) 0.0062(16) -0.0062(16) 0.005(3)
C1 0.018(3) 0.019(3) 0.035(2) -0.001(2) 0.003(2) 0.012(3)
C2 0.021(4) 0.025(4) 0.042(3) -0.006(2) 0.000(2) 0.011(3)
C3 0.017(3) 0.017(3) 0.043(4) -0.0039(17) 0.0039(17) 0.006(4)
C4 0.025(4) 0.020(4) 0.059(4) -0.011(3) 0.006(3) 0.013(3)
C5 0.016(4) 0.016(4) 0.065(5) -0.007(2) 0.007(2) 0.001(5)
C6 0.015(4) 0.015(4) 0.081(6) -0.004(2) 0.004(2) 0.000(5)
C7 0.029(9) 0.041(10) 0.060(8) -0.002(6) 0.007(6) 0.018(8)
C8 0.075(18) 0.085(19) 0.111(16) -0.014(13) -0.040(14) 0.032(15)
C9 0.11(3) 0.18(4) 0.106(17) -0.02(2) 0.028(18) 0.06(3)
C10 0.052(13) 0.046(12) 0.079(11) -0.020(8) -0.017(9) 0.021(10)
C11 0.18(3) 0.111(12) 0.091(12) -0.020(7) -0.040(14) 0.088(13)
N1 0.025(8) 0.045(9) 0.075(8) -0.014(6) -0.011(6) 0.009(7)
O1W 0.33(3) 0.33(3) 0.33(4) 0.000 0.000 0.166(16)

loop_
_atom_type_symbol
_atom_type_description
_atom_type_scat_dispersion_real
_atom_type_scat_dispersion_imag
_atom_type_scat_source
C C 0.0033 0.0016 'International Tables Vol C Tables 4.2.6.8 and 6.1.1.4'
H H 0.0000 0.0000 'International Tables Vol C Tables 4.2.6.8 and 6.1.1.4'
N N 0.0061 0.0033 'International Tables Vol C Tables 4.2.6.8 and 6.1.1.4'
O O 0.0106 0.0060 'International Tables Vol C Tables 4.2.6.8 and 6.1.1.4'
Fe Fe 0.3463 0.8444 'International Tables Vol C Tables 4.2.6.8 and 6.1.1.4'

loop_
_geom_angle_atom_site_label_1
_geom_angle_atom_site_label_2
_geom_angle_atom_site_label_3
_geom_angle
_geom_angle_site_symmetry_1
_geom_angle_site_symmetry_3
O4 Fe1 O2 94.60(14) . 10_453
O4 Fe1 O2 94.60(14) . .
O2 Fe1 O2 170.8(3) 10_453 .
O4 Fe1 O1 97.51(14) . 2_665
O2 Fe1 O1 87.6(2) 10_453 2_665
O2 Fe1 O1 91.2(2) . 2_665
O4 Fe1 O1 97.51(14) . 11_563
O2 Fe1 O1 91.2(2) 10_453 11_563
O2 Fe1 O1 87.6(2) . 11_563
O1 Fe1 O1 165.0(3) 2_665 11_563
O4 Fe1 O5 180.0 . .
O2 Fe1 O5 85.40(14) 10_453 .
O2 Fe1 O5 85.40(14) . .
O1 Fe1 O5 82.49(14) 2_665 .
O1 Fe1 O5 82.49(14) 11_563 .
O3 Fe2 O3 104.01(19) 18_443 16_453
O3 Fe2 O3 93.1(4) 18_443 3_455
O3 Fe2 O3 160.1(3) 16_453 3_455
O3 Fe2 O3 160.2(3) 18_443 .
O3 Fe2 O3 61.4(3) 16_453 .
O3 Fe2 O3 104.01(19) 3_455 .
O3 Fe2 O3 61.4(3) 18_443 2_565
O3 Fe2 O3 93.1(4) 16_453 2_565
O3 Fe2 O3 104.01(19) 3_455 2_565
O3 Fe2 O3 104.01(19) . 2_565
O3 Fe2 O3 104.01(19) 18_443 17_553
O3 Fe2 O3 104.01(19) 16_453 17_553
O3 Fe2 O3 61.4(3) 3_455 17_553
O3 Fe2 O3 93.1(4) . 17_553
O3 Fe2 O3 160.1(3) 2_565 17_553
O3 Fe2 C6 99.92(16) 18_443 3_455
O3 Fe2 C6 133.44(18) 16_453 3_455
O3 Fe2 C6 30.69(14) 3_455 3_455
O3 Fe2 C6 99.93(16) . 3_455
O3 Fe2 C6 133.44(18) 2_565 3_455
O3 Fe2 C6 30.68(14) 17_553 3_455
O3 Fe2 C6 30.69(14) 18_443 2_565
O3 Fe2 C6 99.93(16) 16_453 2_565
O3 Fe2 C6 99.93(16) 3_455 2_565
O3 Fe2 C6 133.44(18) . 2_565
O3 Fe2 C6 30.69(14) 2_565 2_565
O3 Fe2 C6 133.44(18) 17_553 2_565
C6 Fe2 C6 120.000(3) 3_455 2_565
O3 Fe2 C6 133.44(18) 18_443 .
O3 Fe2 C6 30.68(14) 16_453 .
O3 Fe2 C6 133.44(18) 3_455 .
O3 Fe2 C6 30.69(14) . .
O3 Fe2 C6 99.93(16) 2_565 .
O3 Fe2 C6 99.93(16) 17_553 .
C6 Fe2 C6 120.001(1) 3_455 .
C6 Fe2 C6 119.999(1) 2_565 .
C1 O1 Fe1 124.4(4) . 3_565
C1 O2 Fe1 137.8(4) . .
C6 O3 Fe2 88.5(5) . .
Fe1 O4 Fe1 120.0 3_565 .
Fe1 O4 Fe1 120.000(1) 3_565 2_665
Fe1 O4 Fe1 119.999(1) . 2_665
C7 O5 C7 106.2(17) 10_453 .
C7 O5 Fe1 126.9(8) 10_453 .
C7 O5 Fe1 126.9(8) . .
O2 C1 O1 124.4(6) . .
O2 C1 C2 117.7(6) . .
O1 C1 C2 117.8(6) . .
C3 C2 C4 118.2(6) . .
C3 C2 C1 123.9(7) . .
C4 C2 C1 118.0(6) . .
C2 C3 C2 121.5(9) 16_453 .
C2 C3 H3A 119.2 16_453 .
C2 C3 H3A 119.2 . .
C5 C4 C2 121.7(6) . .
C5 C4 H4A 119.1 . .
C2 C4 H4A 119.1 . .
C4 C5 C4 118.6(9) 16_453 .
C4 C5 C6 120.7(4) 16_453 .
C4 C5 C6 120.7(4) . .
O3 C6 O3 121.6(10) 16_453 .
O3 C6 C5 119.2(5) 16_453 .
O3 C6 C5 119.2(5) . .
O3 C6 Fe2 60.8(5) 16_453 .
O3 C6 Fe2 60.8(5) . .
C5 C6 Fe2 180.0 . .
O5 C7 N1 128.2(15) . .
O5 C7 C7 36.9(8) . 10_453
N1 C7 C7 98.2(11) . 10_453
O5 C7 H7A 115.9 . .
N1 C7 H7A 115.9 . .
C7 C7 H7A 138.8 10_453 .
C9 C8 N1 121(2) . .
C9 C8 H8A 107.1 . .
N1 C8 H8A 107.1 . .
C9 C8 H8B 107.1 . .
N1 C8 H8B 107.1 . .
H8A C8 H8B 106.8 . .
C8 C9 H9A 109.5 . .
C8 C9 H9B 109.5 . .
H9A C9 H9B 109.5 . .
C8 C9 H9C 109.5 . .
H9A C9 H9C 109.5 . .
H9B C9 H9C 109.5 . .
C11 C10 N1 113.4(17) . .
C11 C10 H10A 108.9 . .
N1 C10 H10A 108.9 . .
C11 C10 H10B 108.9 . .
N1 C10 H10B 108.9 . .
H10A C10 H10B 107.7 . .
C10 C11 C10 159(2) . 6_553
C10 C11 H11A 109.5 . .
C10 C11 H11A 49.4 6_553 .
C10 C11 H11B 109.5 . .
C10 C11 H11B 80.9 6_553 .
H11A C11 H11B 109.5 . .
C10 C11 H11C 109.5 . .
C10 C11 H11C 82.9 6_553 .
H11A C11 H11C 109.5 . .
H11B C11 H11C 109.5 . .
C7 N1 C10 118.4(15) . .
C7 N1 C8 121.3(16) . .
C10 N1 C8 119.5(16) . .

loop_
_geom_bond_atom_site_label_1
_geom_bond_atom_site_label_2
_geom_bond_distance
_geom_bond_site_symmetry_2
Fe1 O4 1.928(3) .
Fe1 O2 2.069(5) 10_453
Fe1 O2 2.069(5) .
Fe1 O1 2.118(5) 2_665
Fe1 O1 2.118(5) 11_563
Fe1 O5 2.121(8) .
Fe2 O3 2.175(6) 18_443
Fe2 O3 2.175(6) 16_453
Fe2 O3 2.175(6) 3_455
Fe2 O3 2.175(6) .
Fe2 O3 2.175(6) 2_565
Fe2 O3 2.175(6) 17_553
Fe2 C6 2.491(11) 3_455
Fe2 C6 2.491(11) 2_565
Fe2 C6 2.491(11) .
O1 C1 1.282(9) .
O1 Fe1 2.118(5) 3_565
O2 C1 1.265(8) .
O3 C6 1.272(7) .
O4 Fe1 1.928(3) 3_565
O4 Fe1 1.928(3) 2_665
O5 C7 1.230(16) 10_453
O5 C7 1.230(16) .
C1 C2 1.490(9) .
C2 C3 1.407(8) .
C2 C4 1.420(10) .
C3 C2 1.407(8) 16_453
C3 H3A 0.9300 .
C4 C5 1.397(8) .
C4 H4A 0.9300 .
C5 C4 1.397(8) 16_453
C5 C6 1.503(14) .
C6 O3 1.272(7) 16_453
C7 N1 1.33(2) .
C7 C7 1.97(3) 10_453
C7 H7A 0.9300 .
C8 C9 1.45(2) .
C8 N1 1.50(2) .
C8 H8A 0.9700 .
C8 H8B 0.9700 .
C9 H9A 0.9600 .
C9 H9B 0.9600 .
C9 H9C 0.9600 .
C10 C11 1.39(2) .
C10 N1 1.46(2) .
C10 H10A 0.9700 .
C10 H10B 0.9700 .
C11 C10 1.39(2) 6_553
C11 H11A 0.9600 .
C11 H11B 0.9600 .
C11 H11C 0.9600 .
